data_7036084
loop_
_publ_author_name
'Starobrat, A.'
'Tyszkiewicz, M. J.'
'Wegner, W.'
'Pancerz, D.'
'Or\/lowski, P A'
'Leszczy\'nski, P J'
'Fijalkowski, K. J.'
'Jaro\'n, T'
'Grochala, W.'

_publ_section_title
;
 Salts of highly fluorinated weakly coordinating anions as versatile
 precursors towards hydrogen storage materials.
;
_journal_issue 45
_journal_name_full 'Dalton transactions (Cambridge, England : 2003)'
_journal_page_first 19469
_journal_page_last 19477
_journal_paper_doi 10.1039/c5dt02005k
_journal_volume 44
_journal_year 2015
_chemical_formula_moiety '2(C24 H20 P), B4 H16 Mn'
_chemical_formula_sum 'C48 H56 B4 Mn P2'
_chemical_formula_weight 793.05
_chemical_name_systematic ' ?'
_space_group_IT_number 15
_symmetry_cell_setting monoclinic
_symmetry_Int_Tables_number 15
_symmetry_space_group_name_Hall '-C 2yc'
_symmetry_space_group_name_H-M 'C 1 2/c 1'
_audit_update_record
;
2015-05-28 deposited with the CCDC.
2015-07-22 downloaded from the CCDC.
;
_cell_angle_alpha 90
_cell_angle_beta 91.843(5)
_cell_angle_gamma 90
_cell_formula_units_Z 4
_cell_length_a 11.216(3)
_cell_length_b 19.919(6)
_cell_length_c 21.053(6)
_cell_measurement_temperature 298
_cell_volume 4701(2)
_diffrn_ambient_temperature 298
_diffrn_detector one-dimensional
_diffrn_detector_type LYNXEYE
_diffrn_measurement_device_type 'Bruker D8 Discover'
_diffrn_radiation_monochromator none
_diffrn_radiation_probe x-ray
_diffrn_radiation_type 'Cu K\a'
_diffrn_radiation_wavelength 1.5418
_exptl_absorpt_coefficient_mu 3.138
_exptl_crystal_density_diffrn 1.1206
_exptl_crystal_F_000 1676
_pd_char_colour white
_pd_instr_location ' ?'
_pd_meas_2theta_range_inc 0.011
_pd_meas_2theta_range_max 70.004
_pd_meas_2theta_range_min 4.500
_pd_meas_number_of_points 5822
_pd_meas_scan_method cont
_pd_prep_temperature 298
_pd_proc_2theta_range_inc 0.011
_pd_proc_2theta_range_max 70.004
_pd_proc_2theta_range_min 6.008
_pd_proc_ls_background_function '30 Legendre polynoms'
_pd_proc_ls_pref_orient_corr none
_pd_proc_ls_profile_function Pseudo-Voigt
_pd_proc_ls_prof_R_factor 0.0098
_pd_proc_ls_prof_wR_expected 0.0073
_pd_proc_ls_prof_wR_factor 0.0138
_pd_spec_mounting 'quartz capillary'
_pd_spec_mount_mode transmission
_pd_spec_shape cylinder
_pd_spec_size_axial 18
_pd_spec_size_equat 1
_refine_ls_goodness_of_fit_all 1.89
_refine_ls_hydrogen_treatment refall
_refine_ls_number_constraints 0
_refine_ls_number_parameters 215
_refine_ls_number_restraints 120
_refine_ls_R_factor_all 0.0528
_refine_ls_R_factor_gt 0.0514
_refine_ls_shift/su_max 0.0479
_refine_ls_shift/su_mean 0.0042
_refine_ls_weighting_scheme sigma
_refine_ls_wR_factor_all 0.0512
_refine_ls_wR_factor_gt 0.0511
_cod_data_source_file c5dt02005k1.cif
_cod_data_source_block I
_cod_depositor_comments 'Adding full bibliography for 7036082--7036084.cif.'
_cod_original_sg_symbol_H-M 'C 2/c'
_cod_original_formula_sum 'C48 H56 B4 Mn1 P2'
_cod_database_code 7036084

loop_
_space_group_symop_id
_space_group_symop_operation_xyz
1 x,y,z
2 -x,y,-z+1/2
3 -x,-y,-z
4 x,-y,z+1/2
5 x+1/2,y+1/2,z
6 -x+1/2,y+1/2,-z+1/2
7 -x+1/2,-y+1/2,-z
8 x+1/2,-y+1/2,z+1/2

loop_
_atom_site_label
_atom_site_type_symbol
_atom_site_fract_x
_atom_site_fract_y
_atom_site_fract_z
_atom_site_adp_type
_atom_site_U_iso_or_equiv
_atom_site_site_symmetry_multiplicity
_atom_site_occupancy
_atom_site_calc_flag
Mn1 Mn 0.5 -0.5458(9) 0.75 Uani 0.103(15) 4 1 d
P1 P 0.5801(13) -0.1318(9) 0.9261(8) Uiso 0.055(11) 8 1 d
H1 H 0.588(5) -0.5568(16) 0.8332(9) Uiso 0.0166 8 1 d
B1 B 0.606(3) -0.6128(15) 0.8294(15) Uiso 0.01(2) 8 1 d
H2 H 0.706(4) -0.622(3) 0.832(2) Uiso 0.0166 8 1 d
H3 H 0.566(3) -0.6323(16) 0.7828(19) Uiso 0.0166 8 1 d
H4 H 0.563(5) -0.6398(16) 0.870(2) Uiso 0.0166 8 1 d
H5 H 0.413(17) -0.528(5) 0.830(4) Uiso 0.0166 8 1 d
B2 B 0.375(3) -0.477(2) 0.8157(17) Uiso 0.01(2) 8 1 d
H6 H 0.405(16) -0.463(5) 0.766(4) Uiso 0.0166 8 1 d
H7 H 0.409(5) -0.437(8) 0.852(8) Uiso 0.0166 8 1 d
H8 H 0.272(4) -0.478(8) 0.816(8) Uiso 0.0166 8 1 d
C1 C 0.5812(15) -0.0001(8) 0.8894(8) Uiso 0.055(11) 8 1 d
H9 H 0.651(2) 0.0043(11) 0.9161(12) Uiso 0.0658 8 1 d
C2 C 0.535(2) 0.0556(8) 0.8571(8) Uiso 0.055(11) 8 1 d
H10 H 0.573(3) 0.0980(9) 0.8618(12) Uiso 0.0658 8 1 d
C3 C 0.4332(18) 0.0492(9) 0.8179(7) Uiso 0.055(11) 8 1 d
H11 H 0.402(2) 0.0872(11) 0.7959(10) Uiso 0.0658 8 1 d
C4 C 0.3775(14) -0.0131(10) 0.8111(8) Uiso 0.055(11) 8 1 d
H12 H 0.3081(19) -0.0175(13) 0.7844(12) Uiso 0.0658 8 1 d
C5 C 0.4238(12) -0.0689(9) 0.8434(8) Uiso 0.055(11) 8 1 d
H13 H 0.3858(17) -0.1113(10) 0.8388(11) Uiso 0.0658 8 1 d
C6 C 0.5632(13) -0.2613(8) 0.8787(10) Uiso 0.055(11) 8 1 d
H14 H 0.5175(19) -0.2708(10) 0.9148(12) Uiso 0.0658 8 1 d
C7 C 0.5876(15) -0.3123(9) 0.8355(11) Uiso 0.0548 8 1 d
H15 H 0.559(2) -0.3564(9) 0.8422(15) Uiso 0.0658 8 1 d
C8 C 0.6549(18) -0.2984(12) 0.7823(10) Uiso 0.0548 8 1 d
H16 H 0.672(2) -0.3330(14) 0.7529(12) Uiso 0.0658 8 1 d
C9 C 0.6976(18) -0.2335(13) 0.7724(8) Uiso 0.0548 8 1 d
H17 H 0.743(2) -0.2240(17) 0.7363(10) Uiso 0.0658 8 1 d
C10 C 0.6732(15) -0.1826(10) 0.8156(8) Uiso 0.0548 8 1 d
H18 H 0.702(2) -0.1384(11) 0.8089(10) Uiso 0.0658 8 1 d
C11 C 0.3637(16) -0.1346(9) 0.9804(11) Uiso 0.055(11) 8 1 d
H19 H 0.3388(17) -0.1029(12) 0.9489(13) Uiso 0.0658 8 1 d
C12 C 0.2850(19) -0.1547(11) 1.0267(13) Uiso 0.0548 8 1 d
H20 H 0.206(2) -0.1368(15) 1.0268(16) Uiso 0.0658 8 1 d
C13 C 0.321(3) -0.2012(11) 1.0729(11) Uiso 0.0548 8 1 d
H21 H 0.268(3) -0.2149(16) 1.1044(14) Uiso 0.0658 8 1 d
C14 C 0.437(3) -0.2276(10) 1.0729(10) Uiso 0.0548 8 1 d
H22 H 0.461(3) -0.2593(13) 1.1044(12) Uiso 0.0658 8 1 d
C15 C 0.515(2) -0.2076(9) 1.0266(10) Uiso 0.0548 8 1 d
H23 H 0.594(2) -0.2256(13) 1.0266(13) Uiso 0.0658 8 1 d
C16 C 0.8232(12) -0.1266(12) 0.9438(9) Uiso 0.055(11) 8 1 d
H24 H 0.8266(15) -0.1529(18) 0.9063(12) Uiso 0.0658 8 1 d
C17 C 0.9282(11) -0.1078(12) 0.9762(11) Uiso 0.0548 8 1 d
H25 H 1.0031(11) -0.1214(17) 0.9609(15) Uiso 0.0658 8 1 d
C18 C 0.9232(14) -0.0692(8) 1.0312(10) Uiso 0.0548 8 1 d
H26 H 0.9948(16) -0.0564(12) 1.0533(14) Uiso 0.0658 8 1 d
C19 C 0.8134(16) -0.0493(10) 1.0537(9) Uiso 0.0548 8 1 d
H27 H 0.810(2) -0.0229(16) 1.0912(12) Uiso 0.0658 8 1 d
C20 C 0.7085(13) -0.0681(11) 1.0213(8) Uiso 0.0548 8 1 d
H28 H 0.6335(15) -0.0545(16) 1.0367(11) Uiso 0.0658 8 1 d
C21 C 0.5256(11) -0.0623(8) 0.8826(7) Uiso 0.055(11) 8 1 d
C22 C 0.6061(12) -0.1964(8) 0.8688(7) Uiso 0.0548 8 1 d
C23 C 0.4791(15) -0.1610(9) 0.9803(10) Uiso 0.0548 8 1 d
C24 C 0.7134(11) -0.1067(10) 0.9664(6) Uiso 0.0548 8 1 d

loop_
_atom_site_aniso_label
_atom_site_aniso_type_symbol
_atom_site_aniso_U_11
_atom_site_aniso_U_22
_atom_site_aniso_U_33
_atom_site_aniso_U_12
_atom_site_aniso_U_13
_atom_site_aniso_U_23
Mn1 Mn 0.09(3) 0.18(3) 0.05(2) 0 0.012(15) 0

loop_
_atom_type_symbol
_atom_type_scat_dispersion_real
_atom_type_scat_dispersion_imag
_atom_type_scat_source
C 0.0181 0.0091 'International Tables Vol C tables 4.2.6.8 and 6.1.1.1'
H 0.0000 0.0000 'International Tables Vol C tables 4.2.6.8 and 6.1.1.1'
B 0.0090 0.0039 'International Tables Vol C tables 4.2.6.8 and 6.1.1.1'
Mn -0.5299 2.8052 'International Tables Vol C tables 4.2.6.8 and 6.1.1.1'
P 0.2955 0.4335 'International Tables Vol C tables 4.2.6.8 and 6.1.1.1'

loop_
_geom_angle_atom_site_label_1
_geom_angle_atom_site_label_2
_geom_angle_atom_site_label_3
_geom_angle_site_symmetry_1
_geom_angle_site_symmetry_3
_geom_angle
H1 Mn1 H1 . 2_656 167.4(16)
H1 Mn1 H3 . . 55.4(14)
H1 Mn1 H3 . 2_656 112.2(16)
H1 Mn1 H5 . . 62(5)
H1 Mn1 H5 . 2_656 121(5)
H1 Mn1 H6 . . 101(3)
H1 Mn1 H6 . 2_656 89(4)
H1 Mn1 H3 2_656 . 112.2(16)
H1 Mn1 H3 2_656 2_656 55.4(14)
H1 Mn1 H5 2_656 . 121(5)
H1 Mn1 H5 2_656 2_656 62(5)
H1 Mn1 H6 2_656 . 89(4)
H1 Mn1 H6 2_656 2_656 101(3)
H3 Mn1 H3 . 2_656 60.2(16)
H3 Mn1 H5 . . 93(4)
H3 Mn1 H5 . 2_656 105(4)
H3 Mn1 H6 . . 149(3)
H3 Mn1 H6 . 2_656 125(5)
H3 Mn1 H5 2_656 . 105(4)
H3 Mn1 H5 2_656 2_656 93(4)
H3 Mn1 H6 2_656 . 125(5)
H3 Mn1 H6 2_656 2_656 149(3)
H5 Mn1 H5 . 2_656 160(4)
H5 Mn1 H6 . . 56(4)
H5 Mn1 H6 . 2_656 106(5)
H5 Mn1 H6 2_656 . 106(5)
H5 Mn1 H6 2_656 2_656 56(4)
H6 Mn1 H6 . 2_656 68(6)
C21 P1 C22 . . 106.1(11)
C21 P1 C23 . . 112.5(11)
C21 P1 C24 . . 107.6(12)
C22 P1 C23 . . 109.0(12)
C22 P1 C24 . . 111.9(11)
C23 P1 C24 . . 109.8(12)
H1 B1 H2 . . 109(5)
H1 B1 H3 . . 109(3)
H1 B1 H4 . . 109(4)
H2 B1 H3 . . 109(4)
H2 B1 H4 . . 109(5)
H3 B1 H4 . . 109(4)
H5 B2 H6 . . 109(9)
H5 B2 H7 . . 109(10)
H5 B2 H8 . . 109(13)
H6 B2 H7 . . 109(10)
H6 B2 H8 . . 109(13)
H7 B2 H8 . . 109(10)
H9 C1 C2 . . 120(2)
H9 C1 C21 . . 120(2)
C2 C1 C21 . . 120.1(15)
C1 C2 H10 . . 120(2)
C1 C2 C3 . . 120.0(16)
H10 C2 C3 . . 120(2)
C2 C3 H11 . . 120(2)
C2 C3 C4 . . 120.0(16)
H11 C3 C4 . . 120(2)
C3 C4 H12 . . 120(2)
C3 C4 C5 . . 120.0(15)
H12 C4 C5 . . 120(2)
C4 C5 H13 . . 120.0(19)
C4 C5 C21 . . 120.0(15)
H13 C5 C21 . . 120(2)
H14 C6 C7 . . 120(2)
H14 C6 C22 . . 120(2)
C7 C6 C22 . . 120.0(17)
C6 C7 H15 . . 120(3)
C6 C7 C8 . . 120.0(17)
H15 C7 C8 . . 120(3)
C7 C8 H16 . . 120(3)
C7 C8 C9 . . 120.0(19)
H16 C8 C9 . . 120(3)
C8 C9 H17 . . 120(3)
C8 C9 C10 . . 120.0(18)
H17 C9 C10 . . 120(3)
C9 C10 H18 . . 120(2)
C9 C10 C22 . . 120.1(18)
H18 C10 C22 . . 120(2)
H19 C11 C12 . . 120(2)
H19 C11 C23 . . 120(2)
C12 C11 C23 . . 120.0(19)
C11 C12 H20 . . 120(3)
C11 C12 C13 . . 120(2)
H20 C12 C13 . . 120(3)
C12 C13 H21 . . 120(3)
C12 C13 C14 . . 120(2)
H21 C13 C14 . . 120(3)
C13 C14 H22 . . 120(3)
C13 C14 C15 . . 120(2)
H22 C14 C15 . . 120(3)
C14 C15 H23 . . 120(3)
C14 C15 C23 . . 120(2)
H23 C15 C23 . . 120(3)
H24 C16 C17 . . 120.0(19)
H24 C16 C24 . . 120.0(18)
C17 C16 C24 . . 120.0(18)
C16 C17 H25 . . 120(3)
C16 C17 C18 . . 120.0(15)
H25 C17 C18 . . 120(2)
C17 C18 H26 . . 120(2)
C17 C18 C19 . . 120.0(15)
H26 C18 C19 . . 120(2)
C18 C19 H27 . . 120(2)
C18 C19 C20 . . 120.0(17)
H27 C19 C20 . . 120(2)
C19 C20 H28 . . 120(2)
C19 C20 C24 . . 120.0(15)
H28 C20 C24 . . 120(2)
P1 C21 C1 . . 120.0(12)
P1 C21 C5 . . 120.0(13)
C1 C21 C5 . . 120.0(14)
P1 C22 C6 . . 120.0(14)
P1 C22 C10 . . 120.0(14)
C6 C22 C10 . . 120.0(16)
P1 C23 C11 . . 120.0(16)
P1 C23 C15 . . 120.0(15)
C11 C23 C15 . . 119.9(19)
P1 C24 C16 . . 120.0(14)
P1 C24 C20 . . 120.0(12)
C16 C24 C20 . . 120.0(14)

loop_
_geom_bond_atom_site_label_1
_geom_bond_atom_site_label_2
_geom_bond_site_symmetry_2
_geom_bond_distance
Mn1 H1 . 1.99(3)
Mn1 H1 2_656 1.99(3)
Mn1 H3 . 1.99(4)
Mn1 H3 2_656 1.99(4)
Mn1 H5 . 2.00(13)
Mn1 H5 2_656 2.00(13)
Mn1 H6 . 2.00(13)
Mn1 H6 2_656 2.00(13)
P1 C21 . 1.76(2)
P1 C22 . 1.79(2)
P1 C23 . 1.73(3)
P1 C24 . 1.77(2)
B1 H1 . 1.14(4)
B1 H2 . 1.14(6)
B1 H3 . 1.13(5)
B1 H4 . 1.13(6)
B2 H5 . 1.15(13)
B2 H6 . 1.15(11)
B2 H7 . 1.15(16)
B2 H8 . 1.15(6)
C1 H9 . 0.95(3)
C1 C2 . 1.39(2)
C1 C21 . 1.39(2)
C2 H10 . 0.95(3)
C2 C3 . 1.39(3)
C3 H11 . 0.95(3)
C3 C4 . 1.39(3)
C4 H12 . 0.95(3)
C4 C5 . 1.39(3)
C5 H13 . 0.95(3)
C5 C21 . 1.393(19)
C6 H14 . 0.95(3)
C6 C7 . 1.40(3)
C6 C22 . 1.40(2)
C7 H15 . 0.95(3)
C7 C8 . 1.40(3)
C8 H16 . 0.95(4)
C8 C9 . 1.40(3)
C9 H17 . 0.95(3)
C9 C10 . 1.40(3)
C10 H18 . 0.95(3)
C10 C22 . 1.40(2)
C11 H19 . 0.95(3)
C11 C12 . 1.40(3)
C11 C23 . 1.40(2)
C12 H20 . 0.95(3)
C12 C13 . 1.40(3)
C13 H21 . 0.95(4)
C13 C14 . 1.39(4)
C14 H22 . 0.95(3)
C14 C15 . 1.40(3)
C15 H23 . 0.95(3)
C15 C23 . 1.40(3)
C16 H24 . 0.95(4)
C16 C17 . 1.39(2)
C16 C24 . 1.39(2)
C17 H25 . 0.95(2)
C17 C18 . 1.39(3)
C18 H26 . 0.95(3)
C18 C19 . 1.39(3)
C19 H27 . 0.95(3)
C19 C20 . 1.39(2)
C20 H28 . 0.95(3)
C20 C24 . 1.39(2)

loop_
_restr_distance_atom_site_label_1
_restr_distance_atom_site_label_2
_restr_distance_site_symmetry_2
_restr_distance_target
_restr_distance_target_weight_param
P1 C21 . 1.78 0.01
P1 C22 . 1.78 0.01
P1 C23 . 1.78 0.01
P1 C24 . 1.78 0.01
C5 H13 . 0.95 0.001
C6 H14 . 0.95 0.001
C20 H28 . 0.95 0.001
C11 H19 . 0.95 0.001
C1 C2 . 1.395 0.001
C6 C7 . 1.395 0.001
C11 C12 . 1.395 0.001
C16 C17 . 1.395 0.001
H1 B1 . 1.15 0.005
H5 B2 . 1.15 0.005
H4 H22 3_647 2.1 0.001
H3 H3 2_656 2 0.001

loop_
_restr_angle_atom_site_label_1
_restr_angle_atom_site_label_2
_restr_angle_atom_site_label_3
_restr_angle_target
_restr_angle_target_weight_param
C6 C7 H15 120 0.01
C7 C8 H16 120 0.01
C8 C9 H17 120 0.01
C9 C10 H18 120 0.01
C22 C6 H14 120 0.01
C21 C5 H13 120 0.01
C5 C4 H12 120 0.01
C4 C3 H11 120 0.01
C3 C2 H10 120 0.01
C2 C1 H9 120 0.01
C24 C20 H28 120 0.01
C20 C19 H27 120 0.01
C19 C18 H26 120 0.01
C18 C17 H25 120 0.01
C17 C16 H24 120 0.01
C23 C11 H19 120 0.01
C11 C12 H20 120 0.01
C12 C13 H21 120 0.01
C13 C14 H22 120 0.01
C14 C15 H23 120 0.01
H5 B2 H6 109.47 0.01
H1 B1 H2 109.47 0.01
C15 C23 P1 120 0.01
C11 C23 P1 120 0.01
C6 C22 P1 120 0.01
C10 C22 P1 120 0.01
C16 C24 P1 120 0.01
C20 C24 P1 120 0.01
C1 C21 P1 120 0.01
C5 C21 P1 120 0.01

loop_
_restr_equal_distance_atom_site_label_1
_restr_equal_distance_atom_site_label_2
_restr_equal_distance_class_class_id
_restr_equal_distance_class_target_weight_param
C11 H19 1 0.001
C12 H20 1 0.001
C13 H21 1 0.001
C14 H22 1 0.001
C15 H23 1 0.001
C20 H28 2 0.001
C19 H27 2 0.001
C18 H26 2 0.001
C17 H25 2 0.001
C16 H24 2 0.001
C6 H14 3 0.001
C7 H15 3 0.001
C8 H16 3 0.001
C9 H17 3 0.001
C10 H18 3 0.001
C5 H13 4 0.001
C4 H12 4 0.001
C3 H11 4 0.001
C2 H10 4 0.001
C1 H9 4 0.001
C1 C2 5 0.001
C2 C3 5 0.001
C3 C4 5 0.001
C4 C5 5 0.001
C5 C21 5 0.001
C21 C1 5 0.001
C6 C7 6 0.001
C7 C8 6 0.001
C8 C9 6 0.001
C9 C10 6 0.001
C10 C22 6 0.001
C22 C6 6 0.001
C11 C12 7 0.001
C12 C13 7 0.001
C13 C14 7 0.001
C14 C15 7 0.001
C15 C23 7 0.001
C23 C11 7 0.001
C16 C17 8 0.001
C17 C18 8 0.001
C18 C19 8 0.001
C19 C20 8 0.001
C20 C24 8 0.001
C24 C16 8 0.001
H1 B1 9 0.005
H2 B1 9 0.005
H3 B1 9 0.005
H4 B1 9 0.005
H5 B2 10 0.005
H6 B2 10 0.005
H7 B2 10 0.005
H8 B2 10 0.005
H5 Mn1 11 0.005
H6 Mn1 11 0.005
H1 Mn1 12 0.005
H3 Mn1 12 0.005
H7 Mn1 13 0.005
H8 Mn1 13 0.005
H2 Mn1 14 0.005
H4 Mn1 14 0.005
H5 Mn1 15 0.005
H1 Mn1 15 0.005

loop_
_restr_equal_angle_atom_site_label_1
_restr_equal_angle_atom_site_label_2
_restr_equal_angle_atom_site_label_3
_restr_equal_angle_class_class_id
_restr_equal_angle_class_target_weight_param
C11 C12 C13 15 0.01
C12 C13 C14 15 0.01
C13 C14 C15 15 0.01
C14 C15 C23 15 0.01
C23 C11 C12 15 0.01
C1 C2 C3 15 0.01
C2 C3 C4 15 0.01
C3 C4 C5 15 0.01
C4 C5 C21 15 0.01
C5 C21 C1 15 0.01
C16 C17 C18 15 0.01
C17 C18 C19 15 0.01
C18 C19 C20 15 0.01
C19 C20 C24 15 0.01
C20 C24 C16 15 0.01
C24 C16 C17 15 0.01
C6 C7 C8 15 0.01
C7 C8 C9 15 0.01
C8 C9 C10 15 0.01
C10 C22 C6 15 0.01
C22 C6 C7 15 0.01
H1 B1 H2 15 0.01
H1 B1 H3 15 0.01
H1 B1 H4 15 0.01
H2 B1 H3 15 0.01
H2 B1 H4 15 0.01
H3 B1 H4 15 0.01
H5 B2 H6 15 0.01
H5 B2 H7 15 0.01
H5 B2 H8 15 0.01
H6 B2 H7 15 0.01
H6 B2 H8 15 0.01
H7 B2 H8 15 0.01
